data_7124100
loop_
_publ_author_name
'Zhang, Han-Yue'
'Lu, Si-Qi'
'Chen, Xin'
'Xiong, Ren-Gen'
'Tang, Yuan-Yuan'

_publ_section_title
;
 The First High-Temperature Multiaxial Ferroelectric Host-Guest Inclusion
 Compound
;
_journal_name_full 'Chemical Communications'
_journal_paper_doi 10.1039/C9CC05900H
_journal_year 2019
_chemical_absolute_configuration ad
_chemical_formula_moiety 'C12 H24 O6, Cl4 Ga, H3 O'
_chemical_formula_sum 'C12 H27 Cl4 Ga O7'
_chemical_formula_weight 494.86
_space_group_crystal_system orthorhombic
_space_group_IT_number 26
_space_group_name_Hall 'P 2c -2'
_space_group_name_H-M_alt 'P m c 21'
_symmetry_space_group_name_Hall 'P 2c -2'
_symmetry_space_group_name_H-M 'P m c 21'
_atom_sites_solution_hydrogens mixed
_audit_creation_method SHELXL-2014/7
_audit_update_record
;
2019-07-23 deposited with the CCDC.    2019-09-02 downloaded from the CCDC.
;
_cell_angle_alpha 90
_cell_angle_beta 90
_cell_angle_gamma 90
_cell_formula_units_Z 6
_cell_length_a 35.489(2)
_cell_length_b 8.9539(6)
_cell_length_c 10.3479(9)
_cell_measurement_reflns_used 3937
_cell_measurement_temperature 293(2)
_cell_measurement_theta_max 26.8390
_cell_measurement_theta_min 2.5340
_cell_volume 3288.2(4)
_computing_cell_refinement 'CrysAlisPro 1.171.39.46 (Rigaku OD, 2018)'
_computing_data_collection 'CrysAlisPro 1.171.39.46 (Rigaku OD, 2018)'
_computing_data_reduction 'CrysAlisPro 1.171.39.46 (Rigaku OD, 2018)'
_computing_molecular_graphics 'DIAMOND (Brandenburg & Putz, 2005)'
_computing_publication_material 'SHELXL-2014/7 (Sheldrick, 2014)'
_computing_structure_refinement 'SHELXL-2014/7 (Sheldrick, 2014)'
_computing_structure_solution 'SHELXL-2014/7 (Sheldrick, 2014)'
_diffrn_ambient_temperature 293(2)
_diffrn_measured_fraction_theta_full 0.998
_diffrn_measured_fraction_theta_max 0.990
_diffrn_measurement_device_type 'XtaLAB Synergy R, DW system, HyPix'
_diffrn_measurement_method 'four-circle diffractometer'
_diffrn_radiation_type MoK\a
_diffrn_radiation_wavelength 0.71073
_diffrn_reflns_av_R_equivalents 0.0648
_diffrn_reflns_av_unetI/netI 0.0826
_diffrn_reflns_Laue_measured_fraction_full 0.998
_diffrn_reflns_Laue_measured_fraction_max 0.990
_diffrn_reflns_limit_h_max 43
_diffrn_reflns_limit_h_min -45
_diffrn_reflns_limit_k_max 11
_diffrn_reflns_limit_k_min -11
_diffrn_reflns_limit_l_max 12
_diffrn_reflns_limit_l_min -13
_diffrn_reflns_number 20515
_diffrn_reflns_point_group_measured_fraction_full 0.966
_diffrn_reflns_point_group_measured_fraction_max 0.946
_diffrn_reflns_theta_full 25.242
_diffrn_reflns_theta_max 26.997
_diffrn_reflns_theta_min 2.548
_diffrn_source 'Rotating-anode X-ray tube'
_exptl_absorpt_coefficient_mu 1.769
_exptl_absorpt_correction_T_max 0.727
_exptl_absorpt_correction_T_min 0.709
_exptl_absorpt_correction_type multi-scan
_exptl_absorpt_process_details 'CrysAlisPro 1.171.39.46 (Rigaku OD, 2018)'
_exptl_crystal_colour Colourless
_exptl_crystal_density_diffrn 1.499
_exptl_crystal_description Block
_exptl_crystal_F_000 1524
_exptl_crystal_size_max 0.200
_exptl_crystal_size_mid 0.190
_exptl_crystal_size_min 0.180
_refine_diff_density_max 0.275
_refine_diff_density_min -0.296
_refine_diff_density_rms 0.051
_refine_ls_abs_structure_details
;
 Flack x determined using 1242 quotients [(I+)-(I-)]/[(I+)+(I-)]
 (Parsons, Flack and Wagner, Acta Cryst. B69 (2013) 249-259).
;
_refine_ls_abs_structure_Flack 0.02(2)
_refine_ls_extinction_method none
_refine_ls_goodness_of_fit_ref 1.007
_refine_ls_hydrogen_treatment constr
_refine_ls_matrix_type full
_refine_ls_number_parameters 334
_refine_ls_number_reflns 7326
_refine_ls_number_restraints 51
_refine_ls_restrained_S_all 1.006
_refine_ls_R_factor_all 0.1098
_refine_ls_R_factor_gt 0.0457
_refine_ls_shift/su_max 0.001
_refine_ls_shift/su_mean 0.000
_refine_ls_structure_factor_coef Fsqd
_refine_ls_weighting_details 'w=1/[\s^2^(Fo^2^)+(0.0221P)^2^+0.0732P] where P=(Fo^2^+2Fc^2^)/3'
_refine_ls_weighting_scheme calc
_refine_ls_wR_factor_gt 0.0870
_refine_ls_wR_factor_ref 0.1047
_reflns_Friedel_coverage 0.804
_reflns_Friedel_fraction_full 0.931
_reflns_Friedel_fraction_max 0.897
_reflns_number_gt 7326
_reflns_number_total 7326
_reflns_threshold_expression 'I > 2\s(I)'
_cod_data_source_file c9cc05900h2.cif
_cod_data_source_block Pmc21
_cod_database_code 7124100
_shelx_shelxl_version_number 2014/7
_shelx_space_group_comment
;
The symmetry employed for this shelxl refinement is uniquely defined
by the following loop, which should always be used as a source of
symmetry information in preference to the above space-group names.
They are only intended as comments.
;
_shelx_estimated_absorpt_t_min 0.719
_shelx_estimated_absorpt_t_max 0.741

loop_
_space_group_symop_operation_xyz
'x, y, z'
'-x, -y, z+1/2'
'x, -y, z+1/2'
'-x, y, z'

loop_
_atom_site_label
_atom_site_type_symbol
_atom_site_fract_x
_atom_site_fract_y
_atom_site_fract_z
_atom_site_U_iso_or_equiv
_atom_site_adp_type
_atom_site_occupancy
_atom_site_site_symmetry_order
_atom_site_calc_flag
_atom_site_refinement_flags_posn
_atom_site_refinement_flags_adp
_atom_site_refinement_flags_occupancy
Ga1 Ga 0.66654(2) 0.23089(6) 0.64449(6) 0.05717(18) Uani 1 1 d . . .
Ga2 Ga 1.0000 0.26921(10) 0.81419(10) 0.0576(3) Uani 1 2 d S T P
Cl1 Cl 0.66617(4) 0.39901(18) 0.4942(2) 0.0772(5) Uani 1 1 d . . .
Cl2 Cl 0.61572(6) 0.25396(17) 0.7599(2) 0.0966(7) Uani 1 1 d . . .
Cl3 Cl 0.71719(6) 0.25616(17) 0.7599(2) 0.1008(7) Uani 1 1 d . . .
Cl4 Cl 0.66691(3) 0.01118(18) 0.55756(18) 0.0664(5) Uani 1 1 d . . .
Cl5 Cl 0.94966(7) 0.24463(17) 0.6995(2) 0.1019(8) Uani 1 1 d . . .
Cl6 Cl 1.0000 0.4900(3) 0.9017(2) 0.0647(6) Uani 1 2 d S T P
Cl7 Cl 1.0000 0.1019(3) 0.9664(3) 0.0757(8) Uani 1 2 d S T P
C1 C 0.86991(15) 0.0910(8) 0.5231(8) 0.079(3) Uani 1 1 d D . .
H1A H 0.8708 0.0161 0.5908 0.095 Uiso 1 1 calc R U .
H1B H 0.8716 0.1889 0.5628 0.095 Uiso 1 1 calc R U .
C2 C 0.90098(15) 0.0694(8) 0.4329(7) 0.072(2) Uani 1 1 d D . .
H2A H 0.9248 0.0690 0.4790 0.087 Uiso 1 1 calc R U .
H2B H 0.8983 -0.0254 0.3884 0.087 Uiso 1 1 calc R U .
C3 C 0.93367(13) 0.1934(8) 0.2670(8) 0.065(2) Uani 1 1 d . . .
H3A H 0.9355 0.1055 0.2125 0.078 Uiso 1 1 calc R U .
H3B H 0.9558 0.1972 0.3221 0.078 Uiso 1 1 calc R U .
C4 C 0.93142(14) 0.3312(7) 0.1856(8) 0.068(2) Uani 1 1 d . . .
H4A H 0.9289 0.4190 0.2397 0.081 Uiso 1 1 calc R U .
H4B H 0.9540 0.3416 0.1334 0.081 Uiso 1 1 calc R U .
C5 C 0.89694(16) 0.4248(9) 0.0071(8) 0.092(3) Uani 1 1 d . U .
H5A H 0.9195 0.4202 -0.0456 0.110 Uiso 1 1 calc R U .
H5B H 0.8958 0.5227 0.0469 0.110 Uiso 1 1 calc R U .
C6 C 0.86390(17) 0.4015(9) -0.0733(8) 0.091(3) Uani 1 1 d . U .
H6A H 0.8636 0.4724 -0.1442 0.110 Uiso 1 1 calc R U .
H6B H 0.8640 0.3013 -0.1089 0.110 Uiso 1 1 calc R U .
C7 C 0.79645(15) 0.4132(8) -0.0649(7) 0.082(3) Uani 1 1 d . . .
H7A H 0.7943 0.3161 -0.1058 0.098 Uiso 1 1 calc R U .
H7B H 0.7958 0.4894 -0.1315 0.098 Uiso 1 1 calc R U .
C8 C 0.76578(16) 0.4356(8) 0.0269(8) 0.081(3) Uani 1 1 d . . .
H8A H 0.7694 0.5278 0.0745 0.097 Uiso 1 1 calc R U .
H8B H 0.7418 0.4410 -0.0181 0.097 Uiso 1 1 calc R U .
C9 C 0.73325(17) 0.3019(7) 0.1877(8) 0.071(2) Uani 1 1 d . . .
H9A H 0.7118 0.2872 0.1312 0.085 Uiso 1 1 calc R U .
H9B H 0.7297 0.3952 0.2338 0.085 Uiso 1 1 calc R U .
C10 C 0.73578(16) 0.1770(8) 0.2810(7) 0.070(2) Uani 1 1 d . U .
H10A H 0.7136 0.1769 0.3359 0.084 Uiso 1 1 calc R U .
H10B H 0.7364 0.0830 0.2345 0.084 Uiso 1 1 calc R U .
C11 C 0.76946(17) 0.0723(9) 0.4513(9) 0.104(3) Uani 1 1 d D . .
H11A H 0.7717 -0.0238 0.4087 0.125 Uiso 1 1 calc R U .
H11B H 0.7467 0.0718 0.5029 0.125 Uiso 1 1 calc R U .
C12 C 0.80238(17) 0.0988(10) 0.5341(8) 0.103(3) Uani 1 1 d D . .
H12A H 0.8019 0.1995 0.5687 0.123 Uiso 1 1 calc R U .
H12B H 0.8028 0.0286 0.6055 0.123 Uiso 1 1 calc R U .
C13 C 0.53207(14) 0.5751(8) 0.4375(6) 0.069(2) Uani 1 1 d D . .
H13A H 0.5331 0.6680 0.3894 0.083 Uiso 1 1 calc R U .
H13B H 0.5322 0.4933 0.3759 0.083 Uiso 1 1 calc R U .
C14 C 0.56627(13) 0.5632(7) 0.5247(6) 0.065(2) Uani 1 1 d D . .
H14A H 0.5654 0.4705 0.5732 0.078 Uiso 1 1 calc R U .
H14B H 0.5891 0.5637 0.4732 0.078 Uiso 1 1 calc R U .
C15 C 0.59937(14) 0.6908(7) 0.6864(8) 0.066(2) Uani 1 1 d . . .
H15A H 0.6214 0.6943 0.6309 0.079 Uiso 1 1 calc R U .
H15B H 0.6010 0.6019 0.7397 0.079 Uiso 1 1 calc R U .
C16 C 0.59795(13) 0.8258(7) 0.7691(8) 0.064(2) Uani 1 1 d . U .
H16A H 0.6213 0.8359 0.8172 0.077 Uiso 1 1 calc R U .
H16B H 0.5947 0.9142 0.7161 0.077 Uiso 1 1 calc R U .
C17 C 0.56598(14) 0.9245(8) 0.9463(7) 0.083(3) Uani 1 1 d . U .
H17A H 0.5647 1.0205 0.9030 0.099 Uiso 1 1 calc R U .
H17B H 0.5886 0.9227 0.9987 0.099 Uiso 1 1 calc R U .
C18 C 0.53185(16) 0.9033(9) 1.0306(7) 0.091(3) Uani 1 1 d . . .
H18A H 0.5335 0.8074 1.0738 0.109 Uiso 1 1 calc R U .
H18B H 0.5314 0.9805 1.0964 0.109 Uiso 1 1 calc R U .
O1 O 0.8326(2) 0.2522(4) 0.2303(5) 0.0815(18) Uani 1 1 d . . .
H1C H 0.8148 0.2856 0.1661 0.098 Uiso 1 1 d R U .
H1D H 0.8299 0.1820 0.2995 0.098 Uiso 1 1 d R U .
H1E H 0.8570 0.2789 0.1987 0.098 Uiso 1 1 d R U .
O2 O 0.5000 0.7532(6) 0.7272(5) 0.081(3) Uani 1 2 d S T P
H2C H 0.5258 0.7347 0.7079 0.097 Uiso 1 1 d R U .
H2D H 0.5000 0.8254 0.7983 0.097 Uiso 1 2 d R U P
O3 O 0.83508(11) 0.0775(5) 0.4506(5) 0.0821(16) Uani 1 1 d . . .
O4 O 0.90009(11) 0.1869(5) 0.3443(5) 0.0704(15) Uani 1 1 d . . .
O5 O 0.89845(10) 0.3139(5) 0.1036(5) 0.0712(15) Uani 1 1 d . U .
O6 O 0.83136(10) 0.4231(5) 0.0087(5) 0.0805(15) Uani 1 1 d . U .
O7 O 0.76625(10) 0.3088(5) 0.1142(5) 0.0669(15) Uani 1 1 d . . .
O8 O 0.76776(11) 0.1897(5) 0.3568(5) 0.0719(16) Uani 1 1 d . . .
O9 O 0.5000 0.5705(7) 0.5075(7) 0.074(2) Uani 1 2 d S T P
O10 O 0.56623(9) 0.6864(5) 0.6107(5) 0.0651(15) Uani 1 1 d . . .
O11 O 0.56724(10) 0.8103(5) 0.8552(5) 0.0737(16) Uani 1 1 d . . .
O12 O 0.5000 0.9093(7) 0.9617(7) 0.079(2) Uani 1 2 d S T P

loop_
_atom_site_aniso_label
_atom_site_aniso_U_11
_atom_site_aniso_U_22
_atom_site_aniso_U_33
_atom_site_aniso_U_23
_atom_site_aniso_U_13
_atom_site_aniso_U_12
Ga1 0.0488(3) 0.0515(3) 0.0713(4) -0.0001(4) -0.0010(3) -0.0006(2)
Ga2 0.0481(4) 0.0511(5) 0.0735(7) -0.0029(6) 0.000 0.000
Cl1 0.0638(8) 0.0721(10) 0.0957(13) 0.0217(10) -0.0010(9) 0.0000(7)
Cl2 0.1022(13) 0.0735(14) 0.1142(13) 0.0010(12) 0.0504(11) 0.0098(8)
Cl3 0.1008(13) 0.0804(15) 0.1212(14) 0.0011(13) -0.0550(11) -0.0114(8)
Cl4 0.0490(6) 0.0563(8) 0.0939(11) -0.0149(9) 0.0001(7) -0.0004(7)
Cl5 0.1069(14) 0.0737(15) 0.1249(14) -0.0004(13) -0.0595(11) -0.0104(8)
Cl6 0.0505(9) 0.0580(12) 0.0855(15) -0.0115(12) 0.000 0.000
Cl7 0.0668(12) 0.0700(15) 0.0902(18) 0.0162(15) 0.000 0.000
C1 0.058(4) 0.076(5) 0.103(6) 0.013(5) -0.009(4) 0.005(3)
C2 0.062(4) 0.080(5) 0.074(5) 0.011(5) -0.012(3) 0.003(3)
C3 0.023(2) 0.092(4) 0.081(5) -0.004(4) -0.002(3) 0.004(3)
C4 0.039(3) 0.068(4) 0.096(6) -0.005(4) 0.005(3) -0.009(3)
C5 0.068(4) 0.104(5) 0.103(6) 0.043(5) 0.010(4) 0.001(4)
C6 0.069(4) 0.099(6) 0.105(6) 0.023(5) 0.009(4) -0.004(4)
C7 0.058(4) 0.097(5) 0.089(5) 0.021(5) -0.026(4) 0.005(3)
C8 0.075(4) 0.062(4) 0.105(6) 0.027(5) 0.001(4) 0.001(3)
C9 0.060(4) 0.060(4) 0.094(5) -0.001(4) 0.000(4) 0.003(3)
C10 0.063(3) 0.080(4) 0.067(5) -0.002(4) 0.009(4) -0.010(3)
C11 0.067(4) 0.107(6) 0.139(7) 0.060(6) -0.011(5) -0.008(4)
C12 0.087(5) 0.125(7) 0.097(6) 0.026(6) 0.036(4) 0.018(4)
C13 0.057(3) 0.099(5) 0.051(4) -0.029(4) 0.007(3) -0.014(3)
C14 0.044(3) 0.075(4) 0.076(5) -0.012(4) 0.021(3) 0.008(3)
C15 0.039(3) 0.058(4) 0.099(6) 0.001(4) -0.001(3) 0.003(3)
C16 0.034(3) 0.071(4) 0.087(5) 0.002(4) -0.003(3) -0.002(3)
C17 0.039(3) 0.124(6) 0.084(5) -0.031(5) -0.021(3) -0.018(3)
C18 0.065(4) 0.143(7) 0.063(5) -0.042(5) -0.006(4) 0.014(4)
O1 0.040(2) 0.119(4) 0.086(4) 0.037(3) 0.0021(14) 0.0015(14)
O2 0.043(4) 0.128(8) 0.072(6) -0.021(6) 0.000 0.000
O3 0.051(2) 0.113(4) 0.082(3) 0.014(3) 0.003(3) 0.003(2)
O4 0.067(2) 0.064(3) 0.080(3) 0.020(3) 0.005(2) 0.014(2)
O5 0.058(2) 0.073(3) 0.082(3) 0.026(3) -0.005(2) -0.011(2)
O6 0.045(2) 0.102(3) 0.095(3) 0.025(3) 0.002(3) -0.004(2)
O7 0.0413(19) 0.083(3) 0.076(3) 0.005(3) -0.001(2) -0.0058(19)
O8 0.054(2) 0.083(3) 0.078(3) 0.003(3) -0.007(2) 0.003(2)
O9 0.063(3) 0.080(4) 0.079(5) 0.011(4) 0.000 0.000
O10 0.0396(19) 0.075(3) 0.080(3) -0.011(3) 0.003(2) 0.0133(18)
O11 0.051(2) 0.089(3) 0.081(3) -0.016(3) 0.000(2) -0.017(2)
O12 0.060(3) 0.105(5) 0.072(4) 0.026(4) 0.000 0.000

loop_
_atom_type_symbol
_atom_type_description
_atom_type_scat_dispersion_real
_atom_type_scat_dispersion_imag
_atom_type_scat_source
C C 0.0033 0.0016 'International Tables Vol C Tables 4.2.6.8 and 6.1.1.4'
H H 0.0000 0.0000 'International Tables Vol C Tables 4.2.6.8 and 6.1.1.4'
O O 0.0106 0.0060 'International Tables Vol C Tables 4.2.6.8 and 6.1.1.4'
Cl Cl 0.1484 0.1585 'International Tables Vol C Tables 4.2.6.8 and 6.1.1.4'
Ga Ga 0.2307 1.6083 'International Tables Vol C Tables 4.2.6.8 and 6.1.1.4'

loop_
_geom_angle_atom_site_label_1
_geom_angle_atom_site_label_2
_geom_angle_atom_site_label_3
_geom_angle
_geom_angle_site_symmetry_1
_geom_angle_site_symmetry_3
Cl4 Ga1 Cl1 109.50(8) . .
Cl4 Ga1 Cl3 108.59(6) . .
Cl1 Ga1 Cl3 109.15(7) . .
Cl4 Ga1 Cl2 108.66(6) . .
Cl1 Ga1 Cl2 108.88(7) . .
Cl3 Ga1 Cl2 112.03(10) . .
Cl5 Ga2 Cl5 111.90(15) . 4_755
Cl5 Ga2 Cl7 109.18(7) . .
Cl5 Ga2 Cl7 109.18(7) 4_755 .
Cl5 Ga2 Cl6 108.79(6) . .
Cl5 Ga2 Cl6 108.79(6) 4_755 .
Cl7 Ga2 Cl6 108.96(11) . .
O3 C1 C2 107.6(6) . .
O4 C2 C1 107.7(5) . .
O4 C3 C4 107.6(4) . .
O5 C4 C3 106.5(4) . .
O5 C5 C6 109.6(6) . .
O6 C6 C5 106.8(6) . .
O6 C7 C8 106.6(6) . .
O7 C8 C7 106.8(5) . .
O7 C9 C10 109.7(5) . .
O8 C10 C9 110.9(5) . .
O8 C11 C12 108.2(6) . .
O3 C12 C11 105.4(6) . .
O9 C13 C14 110.7(5) . .
O10 C14 C13 108.6(5) . .
O10 C15 C16 108.3(4) . .
O11 C16 C15 108.1(5) . .
O11 C17 C18 109.0(5) . .
O12 C18 C17 111.5(6) . .
C1 O3 C12 111.1(5) . .
C2 O4 C3 112.2(4) . .
C5 O5 C4 111.7(5) . .
C6 O6 C7 111.4(5) . .
C9 O7 C8 111.3(5) . .
C10 O8 C11 111.1(5) . .
C13 O9 C13 115.0(7) 4_655 .
C15 O10 C14 111.6(4) . .
C17 O11 C16 112.3(5) . .
C18 O12 C18 115.4(8) . 4_655

loop_
_geom_bond_atom_site_label_1
_geom_bond_atom_site_label_2
_geom_bond_distance
_geom_bond_site_symmetry_2
Ga1 Cl4 2.1632(17) .
Ga1 Cl1 2.1642(19) .
Ga1 Cl3 2.170(2) .
Ga1 Cl2 2.173(2) .
Ga2 Cl5 2.156(2) .
Ga2 Cl5 2.156(2) 4_755
Ga2 Cl7 2.173(3) .
Ga2 Cl6 2.174(3) .
C1 O3 1.451(7) .
C1 C2 1.458(8) .
C2 O4 1.396(8) .
C3 O4 1.436(7) .
C3 C4 1.496(11) .
C4 O5 1.454(7) .
C5 O5 1.409(9) .
C5 C6 1.453(9) .
C6 O6 1.446(8) .
C7 O6 1.457(7) .
C7 C8 1.458(9) .
C8 O7 1.452(8) .
C9 O7 1.397(8) .
C9 C10 1.481(11) .
C10 O8 1.384(7) .
C11 O8 1.437(9) .
C11 C12 1.468(9) .
C12 O3 1.460(8) .
C13 O9 1.350(6) .
C13 C14 1.516(7) .
C14 O10 1.417(7) .
C15 O10 1.414(7) .
C15 C16 1.482(11) .
C16 O11 1.415(7) .
C17 O11 1.391(8) .
C17 C18 1.505(8) .
C18 O12 1.337(7) .
O9 C13 1.350(6) 4_655
O12 C18 1.337(7) 4_655

loop_
_geom_hbond_atom_site_label_D
_geom_hbond_atom_site_label_H
_geom_hbond_atom_site_label_A
_geom_hbond_distance_DH
_geom_hbond_distance_HA
_geom_hbond_distance_DA
_geom_hbond_angle_DHA
_geom_hbond_site_symmetry_A
C2 H2A Cl5 0.97 2.91 3.613(7) 130.4 .
C5 H5A Cl6 0.97 2.97 3.861(6) 152.5 1_554
C8 H8B Cl3 0.97 2.96 3.631(8) 127.1 1_554
C11 H11B Cl4 0.97 2.94 3.841(7) 155.7 .
C14 H14B Cl2 0.97 2.90 3.643(7) 133.8 3_564
C17 H17B Cl4 0.97 2.91 3.806(5) 155.0 3_565
O1 H1C O6 0.97 2.13 2.758(7) 121.6 .
O1 H1C O7 0.97 1.82 2.693(9) 149.6 .
O1 H1D O3 0.96 1.83 2.766(6) 164.5 .
O1 H1E O5 0.96 1.80 2.734(9) 166.5 .
O2 H2C O10 0.95 1.80 2.709(4) 157.4 .
O2 H2C O11 0.95 2.22 2.776(5) 116.0 .
O2 H2D O12 0.98 1.85 2.800(9) 162.6 .

loop_
_geom_torsion_atom_site_label_1
_geom_torsion_atom_site_label_2
_geom_torsion_atom_site_label_3
_geom_torsion_atom_site_label_4
_geom_torsion
_geom_torsion_site_symmetry_4
O3 C1 C2 O4 64.7(7) .
O4 C3 C4 O5 -61.7(8) .
O5 C5 C6 O6 64.5(7) .
O6 C7 C8 O7 -66.2(7) .
O7 C9 C10 O8 55.1(9) .
O8 C11 C12 O3 -67.1(8) .
O9 C13 C14 O10 -61.2(7) .
O10 C15 C16 O11 64.3(8) .
O11 C17 C18 O12 -61.2(8) .
C2 C1 O3 C12 -179.6(6) .
C11 C12 O3 C1 -176.2(6) .
C1 C2 O4 C3 168.4(5) .
C4 C3 O4 C2 -174.4(6) .
C6 C5 O5 C4 179.1(6) .
C3 C4 O5 C5 -169.9(6) .
C5 C6 O6 C7 175.8(6) .
C8 C7 O6 C6 179.6(6) .
C10 C9 O7 C8 -176.5(6) .
C7 C8 O7 C9 -166.9(6) .
C9 C10 O8 C11 177.5(6) .
C12 C11 O8 C10 -175.8(6) .
C14 C13 O9 C13 -177.8(4) 4_655
C16 C15 O10 C14 177.5(5) .
C13 C14 O10 C15 -174.1(5) .
C18 C17 O11 C16 177.9(5) .
C15 C16 O11 C17 173.6(6) .
C17 C18 O12 C18 -174.9(5) 4_655
